data_4319173
loop_
_publ_author_name
'Nicholas P. Chatterton'
'David M. L. Goodgame'
'David A. Grachvogel'
'Izhar Hussain'
'Andrew J. P. White'
'David J. Williams'

_publ_section_title
;
 Influence of the Counteranion on the Formation of Polymeric Networks by
 Metal Complexes of Hexamethylenebis(acetamide)
;
_journal_name_full 'Inorganic Chemistry'
_journal_page_first 312
_journal_page_last 317
_journal_paper_doi 10.1021/ic000673i
_journal_volume 40
_journal_year 2001
_chemical_formula_sum 'C30 H60 Cl4 Co Hg N6 O6'
_chemical_formula_weight 1002.16
_chemical_name_systematic
; 
 ? 
;
_space_group_IT_number 14
_symmetry_cell_setting monoclinic
_symmetry_space_group_name_Hall '-P 2ybc'
_symmetry_space_group_name_H-M 'P 1 21/c 1'
_atom_sites_solution_hydrogens geom
_atom_sites_solution_primary direct
_atom_sites_solution_secondary difmap
_audit_creation_method SHELXL
_cell_angle_alpha 90.00
_cell_angle_beta 101.760(13)
_cell_angle_gamma 90.00
_cell_formula_units_Z 4
_cell_length_a 16.015(2)
_cell_length_b 14.6649(13)
_cell_length_c 19.457(4)
_cell_measurement_reflns_used 25
_cell_measurement_temperature 293(2)
_cell_measurement_theta_max 12.48
_cell_measurement_theta_min 4.91
_cell_volume 4473.7(12)
_computing_cell_refinement 'Siemens XSCANS'
_computing_data_collection 'Siemens XSCANS'
_computing_data_reduction 'Siemens SHELXTL'
_computing_molecular_graphics 'Siemens SHELXTL'
_computing_publication_material 'Siemens SHELXTL'
_computing_structure_refinement 'SHELXL-93 (Sheldrick, 1993)'
_computing_structure_solution 'SHELXS-86 (Sheldrick, 1990)'
_diffrn_ambient_temperature 293(2)
_diffrn_measurement_device 'Siemens P4'
_diffrn_measurement_method '\w scans'
_diffrn_radiation_monochromator graphite
_diffrn_radiation_source 'fine-focus sealed tube'
_diffrn_radiation_type MoK\a
_diffrn_radiation_wavelength 0.71073
_diffrn_reflns_av_R_equivalents 0.0351
_diffrn_reflns_av_sigmaI/netI 0.0666
_diffrn_reflns_limit_h_max 19
_diffrn_reflns_limit_h_min 0
_diffrn_reflns_limit_k_max 17
_diffrn_reflns_limit_k_min 0
_diffrn_reflns_limit_l_max 22
_diffrn_reflns_limit_l_min -23
_diffrn_reflns_number 8157
_diffrn_reflns_theta_max 25.00
_diffrn_reflns_theta_min 1.75
_diffrn_standards_decay_% 9.82
_diffrn_standards_interval_count 97
_diffrn_standards_number 3
_exptl_absorpt_coefficient_mu 4.079
_exptl_absorpt_correction_T_max 0.1447
_exptl_absorpt_correction_T_min 0.0874
_exptl_absorpt_correction_type Ellipsoidal
_exptl_crystal_colour Purple
_exptl_crystal_density_diffrn 1.488
_exptl_crystal_description blocks
_exptl_crystal_F_000 2020
_exptl_crystal_size_max 0.57
_exptl_crystal_size_mid 0.43
_exptl_crystal_size_min 0.43
_refine_diff_density_max 0.671
_refine_diff_density_min -0.385
_refine_diff_density_rms 0.090
_refine_ls_extinction_method none
_refine_ls_goodness_of_fit_all 1.016
_refine_ls_goodness_of_fit_obs 1.094
_refine_ls_matrix_type full
_refine_ls_number_parameters 437
_refine_ls_number_reflns 7021
_refine_ls_number_restraints 8
_refine_ls_restrained_S_all 1.062
_refine_ls_restrained_S_obs 1.107
_refine_ls_R_factor_all 0.0897
_refine_ls_R_factor_obs 0.0467
_refine_ls_shift/esd_max 0.001
_refine_ls_shift/esd_mean 0.000
_refine_ls_structure_factor_coef Fsqd
_refine_ls_weighting_details 'w=1/[\s^2^(Fo^2^)+(0.0365P)^2^+0.0000P] where P=(Fo^2^+2Fc^2^)/3'
_refine_ls_weighting_scheme calc
_refine_ls_wR_factor_all 0.1065
_refine_ls_wR_factor_obs 0.0880
_reflns_number_observed 5104
_reflns_number_total 7855
_reflns_observed_criterion >2sigma(I)
_cod_data_source_file ic000673i_3.cif
_cod_data_source_block DMLG9904
_cod_depositor_comments
;
The following automatic conversions were performed:

'_symmetry_cell_setting' value 'Monoclinic' changed to 'monoclinic'
according to the built-in table from CIF Core dictionary named
'cif_core.dic' version 2.4.1 from 2010-06-29.

Automatic conversion script
Id: cif_fix_values 1646 2011-03-28 12:23:43Z adriana 

The following automatic conversions were performed:

'_refine_ls_weighting_scheme' value 'calc
w=1/[\s^2^(Fo^2^)+(0.0365P)^2^+0.0000P] where P=(Fo^2^+2Fc^2^)/3' was
changed to 'calc'. New tag '_refine_ls_weighting_details' was
created. The value of the new tag was set to
'w=1/[\s^2^(Fo^2^)+(0.0365P)^2^+0.0000P] where P=(Fo^2^+2Fc^2^)/3'.

Automatic conversion script
Id: cif_fix_values 3143 2015-03-26 13:38:13Z robertas 
;
_cod_original_cell_volume 4473.9(11)
_cod_original_formula_sum 'C30 H60 N6 O6 Co Hg Cl4'
_cod_database_code 4319173

loop_
_symmetry_equiv_pos_as_xyz
'x, y, z'
'-x, y+1/2, -z+1/2'
'-x, -y, -z'
'x, -y-1/2, z-1/2'

loop_
_atom_site_aniso_label
_atom_site_aniso_U_11
_atom_site_aniso_U_22
_atom_site_aniso_U_33
_atom_site_aniso_U_23
_atom_site_aniso_U_13
_atom_site_aniso_U_12
Hg 0.0658(2) 0.04594(14) 0.0574(2) -0.00179(15) 0.01069(12) 0.0016(2)
Cl1 0.0563(12) 0.0480(9) 0.0828(14) 0.0133(9) -0.0016(10) -0.0059(9)
Cl2 0.0732(14) 0.0630(11) 0.0577(12) -0.0110(9) 0.0047(10) 0.0168(10)
Cl3 0.096(2) 0.117(2) 0.0786(14) -0.001(2) 0.0394(13) 0.016(2)
Cl4 0.109(2) 0.0449(9) 0.083(2) -0.0016(9) 0.0174(14) -0.0132(11)
Co 0.0443(5) 0.0328(4) 0.0411(4) 0.0026(4) 0.0065(4) 0.0022(4)
O1 0.060(3) 0.038(2) 0.058(3) -0.008(2) 0.005(3) 0.005(2)
C1 0.073(6) 0.044(4) 0.082(7) -0.012(4) 0.022(5) 0.000(4)
N1 0.124(8) 0.045(4) 0.125(8) -0.022(4) 0.043(6) -0.002(4)
O2 0.050(3) 0.053(3) 0.058(3) -0.003(2) 0.004(2) 0.003(3)
C2 0.049(5) 0.048(4) 0.070(5) 0.009(4) -0.002(4) 0.003(4)
N2 0.059(4) 0.071(4) 0.083(5) -0.012(4) -0.005(4) 0.009(4)
O3 0.047(3) 0.056(3) 0.058(3) -0.001(2) 0.003(2) 0.001(2)
C3 0.055(4) 0.054(4) 0.055(4) 0.003(4) 0.014(3) -0.004(4)
N3 0.053(4) 0.100(5) 0.070(4) -0.001(4) -0.001(3) 0.011(4)
O4 0.076(4) 0.045(3) 0.053(3) 0.003(2) 0.026(3) -0.008(3)
C4 0.060(5) 0.061(5) 0.054(5) 0.005(4) 0.027(4) -0.006(4)
N4 0.066(5) 0.050(3) 0.075(5) 0.019(3) 0.008(4) -0.008(3)
O5 0.079(4) 0.044(3) 0.056(3) 0.012(2) 0.022(3) 0.000(3)
C5 0.060(5) 0.056(4) 0.052(5) 0.009(4) 0.013(4) -0.004(4)
N5 0.063(5) 0.050(3) 0.067(4) 0.020(3) 0.006(4) -0.012(3)
O6 0.065(4) 0.036(2) 0.054(3) -0.002(2) 0.008(3) 0.003(2)
C6 0.069(6) 0.051(4) 0.058(5) -0.010(4) 0.015(4) 0.000(4)
N6 0.167(10) 0.048(4) 0.083(6) -0.016(4) 0.042(6) 0.003(5)
C11 0.169(13) 0.078(6) 0.066(6) -0.025(5) 0.014(7) 0.023(7)
C12 0.167(15) 0.045(5) 0.202(16) 0.007(7) 0.067(13) 0.019(7)
C13 0.147(16) 0.068(8) 0.092(11) 0.000(7) 0.030(10) 0.033(9)
C14 0.168(15) 0.128(11) 0.119(11) -0.037(9) 0.046(11) -0.019(11)
C21 0.054(5) 0.079(6) 0.095(7) -0.022(5) 0.014(5) 0.004(5)
C22 0.078(7) 0.076(6) 0.079(7) -0.002(5) -0.022(5) 0.000(5)
C23 0.095(8) 0.089(7) 0.086(7) -0.025(6) -0.001(6) -0.013(6)
C24 0.109(10) 0.089(7) 0.093(8) -0.020(6) 0.006(7) -0.011(7)
C31 0.061(6) 0.084(6) 0.082(6) -0.009(5) 0.014(5) 0.008(5)
C32 0.075(7) 0.119(8) 0.072(7) -0.021(6) -0.006(5) -0.001(6)
C33 0.082(8) 0.135(10) 0.123(11) -0.053(9) 0.018(8) -0.010(8)
C34 0.097(11) 0.133(11) 0.125(11) -0.041(9) 0.028(9) -0.018(8)
C41 0.071(6) 0.065(5) 0.096(7) 0.015(5) -0.004(5) -0.019(5)
C42 0.083(7) 0.072(5) 0.066(5) 0.009(5) 0.007(5) -0.002(5)
C43 0.070(6) 0.072(5) 0.063(5) 0.004(4) 0.007(5) -0.002(5)
C44 0.071(7) 0.070(5) 0.073(6) 0.009(4) 0.007(5) -0.002(4)
C51 0.071(7) 0.066(5) 0.111(8) 0.022(5) -0.002(6) -0.012(5)
C52 0.063(6) 0.059(5) 0.085(6) 0.028(4) -0.004(5) -0.012(4)
C53 0.060(5) 0.052(4) 0.072(5) 0.007(4) 0.013(4) -0.006(4)
C54 0.062(6) 0.058(4) 0.079(6) 0.016(4) 0.002(5) -0.006(4)
C61 0.103(8) 0.066(5) 0.068(6) -0.016(4) 0.010(6) 0.015(5)
C62 0.184(14) 0.047(5) 0.117(9) 0.002(5) 0.076(10) 0.022(7)
C63 0.134(11) 0.111(9) 0.090(8) 0.002(7) 0.029(8) 0.040(8)
C64 0.108(9) 0.073(6) 0.114(9) -0.001(6) 0.027(7) 0.018(6)

loop_
_atom_site_label
_atom_site_type_symbol
_atom_site_fract_x
_atom_site_fract_y
_atom_site_fract_z
_atom_site_U_iso_or_equiv
_atom_site_thermal_displace_type
_atom_site_occupancy
_atom_site_calc_flag
_atom_site_refinement_flags
_atom_site_disorder_group
Hg Hg 0.29645(2) 0.26177(2) 0.95767(2) 0.05664(10) Uani 1 d . .
Cl1 Cl 0.17641(14) 0.36498(12) 0.89934(12) 0.0646(5) Uani 1 d . .
Cl2 Cl 0.32304(15) 0.32941(13) 1.07784(11) 0.0659(5) Uani 1 d . .
Cl3 Cl 0.4054(2) 0.2547(2) 0.89042(13) 0.0943(7) Uani 1 d . .
Cl4 Cl 0.2342(2) 0.10919(13) 0.97512(13) 0.0792(7) Uani 1 d . .
Co Co 0.25680(5) 0.76174(6) 0.72577(4) 0.0398(2) Uani 1 d . .
O1 O 0.2834(3) 0.6272(3) 0.6951(3) 0.0530(13) Uani 1 d . .
C1 C 0.2781(6) 0.5886(5) 0.6386(5) 0.065(2) Uani 1 d . .
N1 N 0.2827(6) 0.4975(5) 0.6351(5) 0.096(3) Uani 1 d D .
H1A H 0.2806(6) 0.4726(5) 0.5925(5) 0.115 Uiso 1 calc R .
O2 O 0.1362(3) 0.7475(3) 0.6619(2) 0.0546(12) Uani 1 d . .
C2 C 0.0634(5) 0.7744(5) 0.6624(4) 0.057(2) Uani 1 d . .
N2 N -0.0003(4) 0.7571(5) 0.6089(4) 0.074(2) Uani 1 d . .
H2A H -0.0521(4) 0.7796(5) 0.6107(4) 0.088 Uiso 1 calc R .
O3 O 0.3731(3) 0.7808(3) 0.7925(3) 0.0551(13) Uani 1 d . .
C3 C 0.4475(5) 0.7515(5) 0.8029(4) 0.055(2) Uani 1 d . .
N3 N 0.4992(4) 0.7683(6) 0.8632(4) 0.076(2) Uani 1 d . .
H3A H 0.5536(4) 0.7493(6) 0.8684(4) 0.092 Uiso 1 calc R .
O4 O 0.2980(4) 0.8233(3) 0.6425(3) 0.0563(13) Uani 1 d . .
C4 C 0.3184(6) 0.9042(5) 0.6341(4) 0.056(2) Uani 1 d . .
N4 N 0.2702(5) 0.9558(4) 0.5853(4) 0.064(2) Uani 1 d . .
H4A H 0.2888(5) 1.0125(4) 0.5791(4) 0.077 Uiso 1 calc R .
O5 O 0.2188(4) 0.6954(3) 0.8101(3) 0.0584(14) Uani 1 d . .
C5 C 0.2016(6) 0.6141(5) 0.8204(4) 0.056(2) Uani 1 d . .
N5 N 0.2546(5) 0.5611(4) 0.8637(4) 0.061(2) Uani 1 d . .
H5A H 0.2385(5) 0.5033(4) 0.8697(4) 0.073 Uiso 1 calc R .
O6 O 0.2287(4) 0.8967(3) 0.7545(3) 0.0523(13) Uani 1 d . .
C6 C 0.2306(6) 0.9370(5) 0.8106(4) 0.059(2) Uani 1 d . .
N6 N 0.2289(7) 1.0263(5) 0.8145(5) 0.097(3) Uani 1 d . .
H6A H 0.2285(7) 1.0510(5) 0.8567(5) 0.116 Uiso 1 calc R .
C11 C 0.2650(9) 0.6375(7) 0.5688(5) 0.106(4) Uani 1 d . .
H11A H 0.2192(9) 0.6804(7) 0.5656(5) 0.159 Uiso 1 d R .
H11B H 0.2512(9) 0.5938(7) 0.5314(5) 0.159 Uiso 1 d R .
H11C H 0.3164(9) 0.6691(7) 0.5651(5) 0.159 Uiso 1 d R .
C12 C 0.2908(9) 0.4373(6) 0.6931(7) 0.134(6) Uani 1 d D .
H12A H 0.2843(9) 0.4692(6) 0.7353(7) 0.161 Uiso 0.75 calc PR 1
H12B H 0.3453(9) 0.4060(6) 0.7017(7) 0.161 Uiso 0.75 calc PR 1
H12C H 0.2445(9) 0.4546(6) 0.7149(7) 0.161 Uiso 0.25 d PR 2
H12D H 0.3417(9) 0.4573(6) 0.7246(7) 0.161 Uiso 0.25 d PR 2
C13 C 0.2137(10) 0.3681(8) 0.6672(8) 0.102(5) Uani 0.75 d PD 1
H13A H 0.1600(10) 0.4004(8) 0.6629(8) 0.122 Uiso 0.75 calc PR 1
H13B H 0.2171(10) 0.3446(8) 0.6213(8) 0.122 Uiso 0.75 calc PR 1
C13' C 0.2922(16) 0.3427(12) 0.7027(17) 0.060(8) Uiso 0.25 d PD 2
H13C H 0.3379(16) 0.3292(12) 0.7424(17) 0.072 Uiso 0.25 calc PR 2
H13D H 0.3080(16) 0.3155(12) 0.6617(17) 0.072 Uiso 0.25 calc PR 2
C14 C 0.2160(11) 0.2953(9) 0.7143(7) 0.136(5) Uani 1 d D .
H14A H 0.2067(11) 0.3192(9) 0.7586(7) 0.163 Uiso 0.75 calc PR 1
H14B H 0.2727(11) 0.2687(9) 0.7229(7) 0.163 Uiso 0.75 calc PR 1
H14C H 0.1797(11) 0.3467(9) 0.7170(7) 0.163 Uiso 0.25 d PR 2
H14D H 0.2366(11) 0.2774(9) 0.7623(7) 0.163 Uiso 0.25 d PR 2
C21 C 0.0403(6) 0.8296(6) 0.7210(5) 0.076(3) Uani 1 d . .
H21A H -0.0203(6) 0.8271(6) 0.7180(5) 0.114 Uiso 1 d R .
H21B H 0.0574(6) 0.8918(6) 0.7172(5) 0.114 Uiso 1 d R .
H21C H 0.0689(6) 0.8052(6) 0.7654(5) 0.114 Uiso 1 d R .
C22 C 0.0076(7) 0.7054(6) 0.5486(5) 0.083(3) Uani 1 d . .
H22A H 0.0604(7) 0.7219(6) 0.5347(5) 0.099 Uiso 1 calc R .
H22B H -0.0391(7) 0.7208(6) 0.5102(5) 0.099 Uiso 1 calc R .
C23 C 0.0071(8) 0.6030(7) 0.5614(6) 0.093(3) Uani 1 d . .
H23A H 0.0584(8) 0.5859(7) 0.5947(6) 0.111 Uiso 1 calc R .
H23B H -0.0416(8) 0.5873(7) 0.5816(6) 0.111 Uiso 1 calc R .
C24 C 0.0027(9) 0.5507(7) 0.4942(6) 0.099(4) Uani 1 d . .
H24A H 0.0530(9) 0.5640(7) 0.4754(6) 0.119 Uiso 1 calc R .
H24B H -0.0469(9) 0.5704(7) 0.4601(6) 0.119 Uiso 1 calc R .
C31 C 0.4808(6) 0.6968(6) 0.7494(5) 0.076(3) Uani 1 d . .
H31A H 0.4495(6) 0.6407(6) 0.7408(5) 0.114 Uiso 1 d R .
H31B H 0.5401(6) 0.6837(6) 0.7665(5) 0.114 Uiso 1 d R .
H31C H 0.4741(6) 0.7309(6) 0.7065(5) 0.114 Uiso 1 d R .
C32 C 0.4756(7) 0.8147(8) 0.9216(6) 0.092(3) Uani 1 d . .
H32A H 0.5007(7) 0.7832(8) 0.9647(6) 0.110 Uiso 1 calc R .
H32B H 0.4141(7) 0.8127(8) 0.9165(6) 0.110 Uiso 1 calc R .
C33 C 0.5041(8) 0.9101(9) 0.9263(7) 0.114(4) Uani 1 d . .
H33A H 0.4762(8) 0.9427(9) 0.8846(7) 0.137 Uiso 1 calc R .
H33B H 0.5651(8) 0.9124(9) 0.9288(7) 0.137 Uiso 1 calc R .
C34 C 0.4826(10) 0.9570(9) 0.9926(8) 0.118(5) Uani 1 d . .
H34A H 0.4211(10) 0.9616(9) 0.9864(8) 0.141 Uiso 1 calc R .
H34B H 0.5024(10) 0.9180(9) 1.0329(8) 0.141 Uiso 1 calc R .
C41 C 0.3989(6) 0.9437(6) 0.6751(5) 0.080(3) Uani 1 d . .
H41A H 0.4006(6) 0.9361(6) 0.7243(5) 0.120 Uiso 1 d R .
H41B H 0.4014(6) 1.0075(6) 0.6645(5) 0.120 Uiso 1 d R .
H41C H 0.4468(6) 0.9131(6) 0.6628(5) 0.120 Uiso 1 d R .
C42 C 0.1914(7) 0.9282(6) 0.5419(5) 0.075(3) Uani 1 d . .
H42A H 0.1788(7) 0.8661(6) 0.5537(5) 0.090 Uiso 1 calc R .
H42B H 0.1971(7) 0.9288(6) 0.4932(5) 0.090 Uiso 1 calc R .
C43 C 0.1182(6) 0.9890(6) 0.5500(5) 0.069(2) Uani 1 d . .
H43A H 0.1076(6) 0.9815(6) 0.5970(5) 0.083 Uiso 1 calc R .
H43B H 0.1345(6) 1.0519(6) 0.5450(5) 0.083 Uiso 1 calc R .
C44 C 0.0375(6) 0.9701(6) 0.4981(5) 0.073(3) Uani 1 d . .
H44A H 0.0213(6) 0.9074(6) 0.5040(5) 0.087 Uiso 1 calc R .
H44B H 0.0494(6) 0.9755(6) 0.4513(5) 0.087 Uiso 1 calc R .
C51 C 0.1183(7) 0.5738(6) 0.7851(6) 0.086(3) Uani 1 d . .
H51A H 0.1140(7) 0.5127(6) 0.8017(6) 0.128 Uiso 1 d R .
H51B H 0.1148(7) 0.5729(6) 0.7353(6) 0.128 Uiso 1 d R .
H51C H 0.0725(7) 0.6100(6) 0.7956(6) 0.128 Uiso 1 d R .
C52 C 0.3375(6) 0.5911(6) 0.9021(5) 0.072(3) Uani 1 d . .
H52A H 0.3298(6) 0.6357(6) 0.9371(5) 0.086 Uiso 1 calc R .
H52B H 0.3683(6) 0.6201(6) 0.8700(5) 0.086 Uiso 1 calc R .
C53 C 0.3882(5) 0.5125(5) 0.9374(5) 0.062(2) Uani 1 d . .
H53A H 0.3967(5) 0.4691(5) 0.9018(5) 0.074 Uiso 1 calc R .
H53B H 0.3556(5) 0.4823(5) 0.9677(5) 0.074 Uiso 1 calc R .
C54 C 0.4750(6) 0.5392(5) 0.9810(5) 0.068(3) Uani 1 d . .
H54A H 0.5084(6) 0.5671(5) 0.9503(5) 0.082 Uiso 1 calc R .
H54B H 0.4666(6) 0.5846(5) 1.0152(5) 0.082 Uiso 1 calc R .
C61 C 0.2345(7) 0.8881(6) 0.8780(5) 0.080(3) Uani 1 d . .
H61A H 0.1796(7) 0.8623(6) 0.8789(5) 0.120 Uiso 1 d R .
H61B H 0.2502(7) 0.9300(6) 0.9163(5) 0.120 Uiso 1 d R .
H61C H 0.2762(7) 0.8402(6) 0.8823(5) 0.120 Uiso 1 d R .
C62 C 0.2278(10) 1.0874(6) 0.7573(6) 0.110(5) Uani 1 d . .
H62A H 0.2218(10) 1.0526(6) 0.7141(6) 0.132 Uiso 1 calc R .
H62B H 0.2818(10) 1.1196(6) 0.7643(6) 0.132 Uiso 1 calc R .
C63 C 0.1601(9) 1.1523(8) 0.7501(7) 0.111(4) Uani 1 d . .
H63A H 0.1661(9) 1.1851(8) 0.7942(7) 0.133 Uiso 1 calc R .
H63B H 0.1067(9) 1.1191(8) 0.7432(7) 0.133 Uiso 1 calc R .
C64 C 0.1534(8) 1.2224(7) 0.6911(6) 0.098(3) Uani 1 d . .
H64A H 0.1648(8) 1.1935(7) 0.6492(6) 0.117 Uiso 1 calc R .
H64B H 0.0963(8) 1.2478(7) 0.6802(6) 0.117 Uiso 1 calc R .

loop_
_atom_type_symbol
_atom_type_description
_atom_type_scat_dispersion_real
_atom_type_scat_dispersion_imag
_atom_type_scat_source
C C 0.0033 0.0016 'International Tables Vol C Tables 4.2.6.8 and 6.1.1.4'
H H 0.0000 0.0000 'International Tables Vol C Tables 4.2.6.8 and 6.1.1.4'
N N 0.0061 0.0033 'International Tables Vol C Tables 4.2.6.8 and 6.1.1.4'
O O 0.0106 0.0060 'International Tables Vol C Tables 4.2.6.8 and 6.1.1.4'
Cl Cl 0.1484 0.1585 'International Tables Vol C Tables 4.2.6.8 and 6.1.1.4'
Co Co 0.3494 0.9721 'International Tables Vol C Tables 4.2.6.8 and 6.1.1.4'
Hg Hg -2.3894 9.2266 'International Tables Vol C Tables 4.2.6.8 and 6.1.1.4'

loop_
_geom_angle_atom_site_label_1
_geom_angle_atom_site_label_2
_geom_angle_atom_site_label_3
_geom_angle
_geom_angle_site_symmetry_1
_geom_angle_site_symmetry_3
_geom_angle_publ_flag
Cl3 Hg Cl2 121.78(9) . . ?
Cl3 Hg Cl4 113.08(10) . . ?
Cl2 Hg Cl4 103.01(8) . . ?
Cl3 Hg Cl1 110.73(9) . . ?
Cl2 Hg Cl1 98.72(7) . . ?
Cl4 Hg Cl1 107.99(8) . . ?
O3 Co O4 92.4(2) . . ?
O3 Co O2 176.7(2) . . ?
O4 Co O2 89.0(2) . . ?
O3 Co O5 86.5(2) . . ?
O4 Co O5 177.7(2) . . ?
O2 Co O5 92.2(2) . . ?
O3 Co O1 95.5(2) . . ?
O4 Co O1 94.1(2) . . ?
O2 Co O1 87.3(2) . . ?
O5 Co O1 84.0(2) . . ?
O3 Co O6 85.4(2) . . ?
O4 Co O6 85.3(2) . . ?
O2 Co O6 91.7(2) . . ?
O5 Co O6 96.6(2) . . ?
O1 Co O6 178.9(2) . . ?
C1 O1 Co 134.3(5) . . ?
O1 C1 N1 120.7(9) . . ?
O1 C1 C11 124.0(7) . . ?
N1 C1 C11 115.2(8) . . ?
C1 N1 C12 125.3(9) . . ?
C2 O2 Co 136.5(5) . . ?
O2 C2 N2 120.6(8) . . ?
O2 C2 C21 123.9(7) . . ?
N2 C2 C21 115.4(7) . . ?
C2 N2 C22 124.4(8) . . ?
C3 O3 Co 140.2(5) . . ?
O3 C3 N3 119.2(7) . . ?
O3 C3 C31 122.5(7) . . ?
N3 C3 C31 118.2(7) . . ?
C3 N3 C32 125.1(8) . . ?
C4 O4 Co 130.4(5) . . ?
O4 C4 N4 120.3(8) . . ?
O4 C4 C41 121.3(8) . . ?
N4 C4 C41 118.3(7) . . ?
C4 N4 C42 125.1(7) . . ?
C5 O5 Co 132.6(5) . . ?
O5 C5 N5 122.1(8) . . ?
O5 C5 C51 120.6(8) . . ?
N5 C5 C51 117.3(7) . . ?
C5 N5 C52 123.4(6) . . ?
C6 O6 Co 135.1(5) . . ?
O6 C6 N6 122.1(8) . . ?
O6 C6 C61 122.5(7) . . ?
N6 C6 C61 115.4(8) . . ?
C6 N6 C62 125.4(8) . . ?
C13' C12 N1 136.1(17) . . ?
N1 C12 C13 101.9(10) . . ?
C14 C13 C12 111.2(12) . . ?
C12 C13' C14 120.1(18) . . ?
C13 C14 C64 115.3(13) . 1_545 ?
C13' C14 C64 146.8(17) . 1_545 ?
N2 C22 C23 112.7(9) . . ?
C24 C23 C22 111.2(10) . . ?
C23 C24 C24 111.5(13) . 3_566 ?
N3 C32 C33 111.8(11) . . ?
C32 C33 C34 110.7(12) . . ?
C34 C34 C33 115.2(17) 3_677 . ?
N4 C42 C43 112.6(8) . . ?
C44 C43 C42 113.9(8) . . ?
C43 C44 C44 116.7(10) . 3_576 ?
N5 C52 C53 110.9(6) . . ?
C52 C53 C54 114.0(6) . . ?
C54 C54 C53 114.3(9) 3_667 . ?
N6 C62 C63 112.5(11) . . ?
C62 C63 C64 117.2(11) . . ?
C14 C64 C63 108.6(11) 1_565 . ?

loop_
_geom_bond_atom_site_label_1
_geom_bond_atom_site_label_2
_geom_bond_distance
_geom_bond_site_symmetry_2
_geom_bond_publ_flag
Hg Cl3 2.387(3) . ?
Hg Cl2 2.495(2) . ?
Hg Cl4 2.501(2) . ?
Hg Cl1 2.527(2) . ?
Co O3 2.061(5) . ?
Co O4 2.076(5) . ?
Co O2 2.084(5) . ?
Co O5 2.101(5) . ?
Co O1 2.129(5) . ?
Co O6 2.130(5) . ?
O1 C1 1.224(10) . ?
C1 N1 1.341(10) . ?
C1 C11 1.511(13) . ?
N1 C12 1.418(12) . ?
O2 C2 1.234(9) . ?
C2 N2 1.325(10) . ?
C2 C21 1.505(12) . ?
N2 C22 1.424(12) . ?
O3 C3 1.244(9) . ?
C3 N3 1.314(10) . ?
C3 C31 1.496(12) . ?
N3 C32 1.439(12) . ?
O4 C4 1.250(9) . ?
C4 N4 1.331(10) . ?
C4 C41 1.489(12) . ?
N4 C42 1.427(11) . ?
O5 C5 1.250(9) . ?
C5 N5 1.320(10) . ?
C5 C51 1.493(12) . ?
N5 C52 1.453(10) . ?
O6 C6 1.236(9) . ?
C6 N6 1.312(10) . ?
C6 C61 1.485(12) . ?
N6 C62 1.427(13) . ?
C12 C13' 1.40(2) . ?
C12 C13 1.598(15) . ?
C13 C14 1.404(14) . ?
C13' C14 1.46(2) . ?
C14 C64 1.47(2) 1_545 ?
C22 C23 1.524(13) . ?
C23 C24 1.504(14) . ?
C24 C24 1.51(2) 3_566 ?
C32 C33 1.47(2) . ?
C33 C34 1.56(2) . ?
C34 C34 1.39(2) 3_677 ?
C42 C43 1.505(13) . ?
C43 C44 1.494(12) . ?
C44 C44 1.50(2) 3_576 ?
C52 C53 1.494(11) . ?
C53 C54 1.524(12) . ?
C54 C54 1.51(2) 3_667 ?
C62 C63 1.43(2) . ?
C63 C64 1.53(2) . ?
C64 C14 1.47(2) 1_565 ?
